data_7206690
loop_
_publ_author_name
'Tian, Ai-xiang'
'Liu, Xiao-jing'
'Ying, Jun'
'Zhu, Dong-xia'
'Wang, Xiu-li'
'Peng, Jun'

_publ_section_title
;
 A series of organopolymolybdate polymers linked by dual fuses:
 metal--organic moiety and organic ligand through Mo--N bonds
;
_journal_issue 22
_journal_name_full CrystEngComm
_journal_page_first 6680
_journal_paper_doi 10.1039/c1ce05649b
_journal_volume 13
_journal_year 2011
_chemical_formula_sum 'C9 H14 Cu2 Mo4 N9 O14'
_chemical_formula_weight 983.1
_chemical_name_systematic
;
?
;
_space_group_IT_number 2
_symmetry_cell_setting triclinic
_symmetry_space_group_name_Hall '-P 1'
_symmetry_space_group_name_H-M 'P -1'
_atom_sites_solution_hydrogens geom
_atom_sites_solution_primary direct
_atom_sites_solution_secondary difmap
_audit_creation_method SHELXL-97
_cell_angle_alpha 109.8290(10)
_cell_angle_beta 96.5170(10)
_cell_angle_gamma 116.3170(10)
_cell_formula_units_Z 2
_cell_length_a 10.7103(9)
_cell_length_b 11.2561(10)
_cell_length_c 11.9413(17)
_cell_measurement_temperature 296(2)
_cell_volume 1152.9(2)
_computing_structure_refinement 'SHELXL-97 (Sheldrick, 1997)'
_computing_structure_solution 'SHELXS-97 (Sheldrick, 1990)'
_diffrn_ambient_temperature 296(2)
_diffrn_measured_fraction_theta_full 0.905
_diffrn_measured_fraction_theta_max 0.905
_diffrn_radiation_monochromator graphite
_diffrn_radiation_source 'fine-focus sealed tube'
_diffrn_radiation_type MoK\a
_diffrn_radiation_wavelength 0.71073
_diffrn_reflns_av_R_equivalents 0.0185
_diffrn_reflns_av_sigmaI/netI 0.0442
_diffrn_reflns_limit_h_max 12
_diffrn_reflns_limit_h_min -14
_diffrn_reflns_limit_k_max 13
_diffrn_reflns_limit_k_min -14
_diffrn_reflns_limit_l_max 15
_diffrn_reflns_limit_l_min -10
_diffrn_reflns_number 7137
_diffrn_reflns_theta_full 28.20
_diffrn_reflns_theta_max 28.20
_diffrn_reflns_theta_min 1.91
_diffrn_standards_decay_% none
_exptl_absorpt_coefficient_mu 4.008
_exptl_absorpt_correction_T_max 0.670
_exptl_absorpt_correction_T_min 0.515
_exptl_absorpt_correction_type numerical
_exptl_absorpt_process_details 'ABSCOR by T.Higashi 8 March, 1995'
_exptl_crystal_colour 'dark red'
_exptl_crystal_density_diffrn 2.826
_exptl_crystal_density_method 'not measured'
_exptl_crystal_description block
_exptl_crystal_F_000 934
_exptl_crystal_size_max 0.22
_exptl_crystal_size_mid 0.14
_exptl_crystal_size_min 0.10
_refine_diff_density_max 0.981
_refine_diff_density_min -0.880
_refine_diff_density_rms 0.169
_refine_ls_extinction_method none
_refine_ls_goodness_of_fit_ref 0.971
_refine_ls_hydrogen_treatment refo
_refine_ls_matrix_type full
_refine_ls_number_parameters 343
_refine_ls_number_reflns 5142
_refine_ls_number_restraints 0
_refine_ls_restrained_S_all 0.971
_refine_ls_R_factor_all 0.0437
_refine_ls_R_factor_gt 0.0335
_refine_ls_shift/su_max 0.000
_refine_ls_shift/su_mean 0.000
_refine_ls_structure_factor_coef Fsqd
_refine_ls_weighting_details 'calc w=1/[\s^2^(Fo^2^)+(0.0395P)^2^+1.9755P] where P=(Fo^2^+2Fc^2^)/3'
_refine_ls_weighting_scheme calc
_refine_ls_wR_factor_gt 0.0756
_refine_ls_wR_factor_ref 0.0809
_reflns_number_gt 4300
_reflns_number_total 5677
_reflns_threshold_expression >2sigma(I)
_cod_data_source_file c1ce05649b.txt
_cod_data_source_block compound-1
_cod_original_sg_symbol_H-M P-1
_cod_database_code 7206690

loop_
_symmetry_equiv_pos_as_xyz
'x, y, z'
'-x, -y, -z'

loop_
_atom_site_label
_atom_site_type_symbol
_atom_site_fract_x
_atom_site_fract_y
_atom_site_fract_z
_atom_site_U_iso_or_equiv
_atom_site_adp_type
_atom_site_occupancy
_atom_site_symmetry_multiplicity
_atom_site_calc_flag
_atom_site_refinement_flags
Mo1 Mo 0.02936(4) 0.17796(4) 0.04755(3) 0.01278(9) Uani 1 1 d .
Mo2 Mo -0.31085(4) -0.09689(4) -0.06147(4) 0.01463(10) Uani 1 1 d .
Mo3 Mo -0.09763(5) 0.16726(5) 0.29174(4) 0.01687(10) Uani 1 1 d .
Mo4 Mo 0.19607(4) 0.14954(5) 0.30256(4) 0.01606(10) Uani 1 1 d .
Cu1 Cu -0.63460(8) -0.37807(8) 0.02098(6) 0.03008(17) Uani 1 1 d .
Cu2 Cu 0.38173(8) 0.52610(8) 0.62194(7) 0.03241(17) Uani 1 1 d .
O1 O -0.2692(4) 0.0581(4) 0.2904(4) 0.0309(9) Uani 1 1 d .
OW1 O -0.7085(9) -0.2549(8) 0.1656(5) 0.094(2) Uani 1 1 d .
O2 O 0.2289(4) 0.0232(4) 0.3251(3) 0.0275(8) Uani 1 1 d .
O3 O -0.0167(4) 0.2911(4) 0.0140(3) 0.0236(8) Uani 1 1 d .
O4 O 0.2778(4) 0.2998(4) 0.4452(3) 0.0304(9) Uani 1 1 d .
O5 O -0.0139(4) 0.3150(4) 0.4370(3) 0.0318(9) Uani 1 1 d .
O6 O 0.1945(3) 0.2187(4) 0.0143(3) 0.0187(7) Uani 1 1 d .
O7 O -0.4414(4) -0.2017(4) -0.0114(3) 0.0243(8) Uani 1 1 d .
O8 O -0.3442(3) -0.2326(4) -0.2282(3) 0.0191(7) Uani 1 1 d .
O9 O -0.3802(4) -0.0035(4) -0.1058(3) 0.0247(8) Uani 1 1 d .
O10 O 0.0963(3) 0.0120(3) 0.0972(3) 0.0154(7) Uani 1 1 d .
O11 O -0.1636(3) 0.0635(4) 0.0940(3) 0.0164(7) Uani 1 1 d .
O12 O -0.0086(4) 0.0598(4) 0.3051(3) 0.0207(7) Uani 1 1 d .
O13 O 0.0931(3) 0.2599(3) 0.2245(3) 0.0170(7) Uani 1 1 d .
C1 C -0.3554(6) -0.2946(6) 0.1788(5) 0.0257(11) Uani 1 1 d .
H1A H -0.3045 -0.2198 0.1558 0.031 Uiso 1 1 calc R
C2 C -0.5236(6) -0.4743(6) 0.1935(5) 0.0239(11) Uani 1 1 d .
H2A H -0.6161 -0.5497 0.1819 0.029 Uiso 1 1 calc R
C3 C -0.1382(5) -0.2592(6) 0.3231(5) 0.0253(11) Uani 1 1 d .
H3A H -0.1270 -0.2669 0.4016 0.030 Uiso 1 1 calc R
H3B H -0.0874 -0.1553 0.3424 0.030 Uiso 1 1 calc R
C4 C -0.0673(5) -0.3315(6) 0.2447(5) 0.0262(12) Uani 1 1 d .
H4A H -0.0844 -0.3295 0.1640 0.031 Uiso 1 1 calc R
H4B H 0.0378 -0.2743 0.2860 0.031 Uiso 1 1 calc R
C5 C -0.2538(6) -0.7166(6) 0.1357(5) 0.0236(11) Uani 1 1 d .
H5A H -0.3260 -0.8128 0.0800 0.028 Uiso 1 1 calc R
C6 C -0.0741(5) -0.5366(6) 0.2918(5) 0.0231(11) Uani 1 1 d .
H6A H 0.0038 -0.4791 0.3660 0.028 Uiso 1 1 calc R
C7 C 0.2964(6) 0.5971(6) 0.4234(5) 0.0271(12) Uani 1 1 d .
H7A H 0.2455 0.4994 0.3636 0.033 Uiso 1 1 calc R
C8 C 0.4212(5) 0.7866(6) 0.5973(5) 0.0223(11) Uani 1 1 d .
H8A H 0.4747 0.8502 0.6813 0.027 Uiso 1 1 calc R
C9 C 0.4355(6) 0.9744(6) 0.5251(5) 0.0265(12) Uani 1 1 d .
H9A H 0.4642 1.0408 0.6127 0.032 Uiso 1 1 calc R
H9B H 0.3550 0.9744 0.4788 0.032 Uiso 1 1 calc R
N1 N -0.5007(5) -0.3872(5) 0.1354(4) 0.0237(9) Uani 1 1 d .
N2 N -0.4017(4) -0.4422(4) 0.2692(4) 0.0194(9) Uani 1 1 d .
N3 N -0.2946(4) -0.3258(5) 0.2598(4) 0.0203(9) Uani 1 1 d .
N4 N -0.1222(4) -0.4836(4) 0.2245(4) 0.0193(9) Uani 1 1 d .
N5 N -0.2396(4) -0.6004(5) 0.1227(4) 0.0219(9) Uani 1 1 d .
N6 N -0.1522(4) -0.6819(5) 0.2387(4) 0.0194(9) Uani 1 1 d .
N7 N 0.3644(4) 0.6404(5) 0.5447(4) 0.0220(9) Uani 1 1 d .
N8 N 0.3090(5) 0.7065(5) 0.3980(4) 0.0309(11) Uani 1 1 d .
N9 N 0.3893(5) 0.8259(5) 0.5113(4) 0.0216(9) Uani 1 1 d .

loop_
_atom_site_aniso_label
_atom_site_aniso_U_11
_atom_site_aniso_U_22
_atom_site_aniso_U_33
_atom_site_aniso_U_23
_atom_site_aniso_U_13
_atom_site_aniso_U_12
Mo1 0.01454(19) 0.01142(19) 0.01133(19) 0.00522(15) 0.00285(14) 0.00598(15)
Mo2 0.01357(19) 0.0152(2) 0.0140(2) 0.00644(16) 0.00303(15) 0.00684(16)
Mo3 0.0230(2) 0.0199(2) 0.0130(2) 0.00799(16) 0.00760(16) 0.01415(18)
Mo4 0.0195(2) 0.0177(2) 0.01172(19) 0.00664(16) 0.00301(15) 0.01045(17)
Cu1 0.0333(4) 0.0358(4) 0.0246(4) 0.0144(3) 0.0010(3) 0.0215(3)
Cu2 0.0421(4) 0.0393(4) 0.0418(4) 0.0336(4) 0.0202(3) 0.0279(4)
O1 0.029(2) 0.040(2) 0.037(2) 0.0243(19) 0.0210(17) 0.0206(19)
OW1 0.177(7) 0.146(6) 0.057(4) 0.061(4) 0.065(4) 0.142(6)
O2 0.033(2) 0.034(2) 0.031(2) 0.0217(18) 0.0110(16) 0.0240(18)
O3 0.0305(19) 0.028(2) 0.0259(19) 0.0178(16) 0.0110(15) 0.0200(17)
O4 0.037(2) 0.031(2) 0.0171(18) 0.0052(16) 0.0025(16) 0.0173(18)
O5 0.049(2) 0.033(2) 0.0154(18) 0.0049(16) 0.0061(17) 0.028(2)
O6 0.0147(16) 0.0192(18) 0.0198(17) 0.0073(14) 0.0057(13) 0.0075(14)
O7 0.0160(17) 0.028(2) 0.0260(19) 0.0144(16) 0.0071(14) 0.0077(15)
O8 0.0179(16) 0.0181(17) 0.0149(16) 0.0042(14) 0.0011(13) 0.0075(14)
O9 0.032(2) 0.026(2) 0.0215(18) 0.0105(15) 0.0026(15) 0.0204(17)
O10 0.0174(16) 0.0143(16) 0.0114(15) 0.0046(13) 0.0044(12) 0.0066(13)
O11 0.0172(16) 0.0188(17) 0.0130(16) 0.0072(13) 0.0044(13) 0.0089(14)
O12 0.0259(18) 0.0188(18) 0.0244(18) 0.0126(15) 0.0110(15) 0.0139(15)
O13 0.0191(16) 0.0144(16) 0.0144(16) 0.0052(13) 0.0030(13) 0.0076(14)
C1 0.029(3) 0.026(3) 0.030(3) 0.019(2) 0.006(2) 0.015(2)
C2 0.022(3) 0.022(3) 0.021(3) 0.007(2) 0.002(2) 0.008(2)
C3 0.023(3) 0.024(3) 0.028(3) 0.014(2) 0.002(2) 0.011(2)
C4 0.019(2) 0.022(3) 0.037(3) 0.015(2) 0.005(2) 0.009(2)
C5 0.027(3) 0.025(3) 0.019(3) 0.006(2) 0.002(2) 0.018(2)
C6 0.024(3) 0.024(3) 0.018(3) 0.005(2) 0.003(2) 0.014(2)
C7 0.030(3) 0.021(3) 0.022(3) 0.009(2) 0.002(2) 0.008(2)
C8 0.024(3) 0.022(3) 0.019(3) 0.011(2) 0.002(2) 0.011(2)
C9 0.035(3) 0.023(3) 0.036(3) 0.020(2) 0.021(2) 0.019(2)
N1 0.029(2) 0.023(2) 0.022(2) 0.0123(18) 0.0046(18) 0.0153(19)
N2 0.024(2) 0.014(2) 0.019(2) 0.0099(17) 0.0028(17) 0.0078(17)
N3 0.019(2) 0.019(2) 0.023(2) 0.0115(18) 0.0063(17) 0.0085(17)
N4 0.018(2) 0.015(2) 0.022(2) 0.0060(17) 0.0021(16) 0.0083(17)
N5 0.022(2) 0.026(2) 0.015(2) 0.0058(18) 0.0008(16) 0.0139(19)
N6 0.022(2) 0.022(2) 0.019(2) 0.0099(17) 0.0059(16) 0.0143(18)
N7 0.021(2) 0.018(2) 0.025(2) 0.0123(18) 0.0048(17) 0.0082(18)
N8 0.040(3) 0.025(2) 0.022(2) 0.0091(19) 0.002(2) 0.014(2)
N9 0.026(2) 0.020(2) 0.023(2) 0.0115(18) 0.0082(17) 0.0130(19)

loop_
_atom_type_symbol
_atom_type_description
_atom_type_scat_dispersion_real
_atom_type_scat_dispersion_imag
_atom_type_scat_source
C C 0.0033 0.0016 'International Tables Vol C Tables 4.2.6.8 and 6.1.1.4'
H H 0.0000 0.0000 'International Tables Vol C Tables 4.2.6.8 and 6.1.1.4'
N N 0.0061 0.0033 'International Tables Vol C Tables 4.2.6.8 and 6.1.1.4'
O O 0.0106 0.0060 'International Tables Vol C Tables 4.2.6.8 and 6.1.1.4'
Mo Mo -1.6832 0.6857 'International Tables Vol C Tables 4.2.6.8 and 6.1.1.4'
Cu Cu 0.3201 1.2651 'International Tables Vol C Tables 4.2.6.8 and 6.1.1.4'

loop_
_geom_angle_atom_site_label_1
_geom_angle_atom_site_label_2
_geom_angle_atom_site_label_3
_geom_angle
_geom_angle_site_symmetry_1
_geom_angle_site_symmetry_3
O3 Mo1 O6 104.35(17) . .
O3 Mo1 O13 105.03(16) . .
O6 Mo1 O13 101.68(14) . .
O3 Mo1 O10 103.55(15) . 2
O6 Mo1 O10 97.71(14) . 2
O13 Mo1 O10 139.97(14) . 2
O3 Mo1 O11 96.84(15) . .
O6 Mo1 O11 158.54(14) . .
O13 Mo1 O11 75.60(13) . .
O10 Mo1 O11 73.68(12) 2 .
O3 Mo1 O10 179.80(14) . .
O6 Mo1 O10 75.84(14) . .
O13 Mo1 O10 74.87(12) . .
O10 Mo1 O10 76.47(13) 2 .
O11 Mo1 O10 82.98(11) . .
O7 Mo2 O9 104.18(18) . .
O7 Mo2 O8 104.10(16) . .
O9 Mo2 O8 96.56(15) . .
O7 Mo2 O11 102.57(15) . .
O9 Mo2 O11 98.42(15) . .
O8 Mo2 O11 145.03(14) . .
O7 Mo2 O10 153.52(15) . 2
O9 Mo2 O10 102.28(15) . 2
O8 Mo2 O10 73.67(12) . 2
O11 Mo2 O10 72.34(12) . 2
O7 Mo2 O6 82.58(14) . 2
O9 Mo2 O6 172.95(15) . 2
O8 Mo2 O6 79.63(13) . 2
O11 Mo2 O6 81.83(12) . 2
O10 Mo2 O6 71.02(12) 2 2
O1 Mo3 O5 105.59(19) . .
O1 Mo3 O12 101.62(17) . .
O5 Mo3 O12 102.24(16) . .
O1 Mo3 O11 90.79(16) . .
O5 Mo3 O11 155.13(17) . .
O12 Mo3 O11 92.34(14) . .
O1 Mo3 O13 160.53(15) . .
O5 Mo3 O13 93.42(16) . .
O12 Mo3 O13 77.86(14) . .
O11 Mo3 O13 69.86(12) . .
O1 Mo3 N6 94.85(17) . 1_565
O5 Mo3 N6 82.73(17) . 1_565
O12 Mo3 N6 160.67(15) . 1_565
O11 Mo3 N6 77.25(14) . 1_565
O13 Mo3 N6 83.24(13) . 1_565
O2 Mo4 O4 105.53(18) . .
O2 Mo4 O8 101.94(16) . 2
O4 Mo4 O8 95.95(17) . 2
O2 Mo4 O12 96.46(16) . .
O4 Mo4 O12 99.43(16) . .
O8 Mo4 O12 151.86(14) 2 .
O2 Mo4 O10 92.67(15) . .
O4 Mo4 O10 160.70(16) . .
O8 Mo4 O10 73.60(12) 2 .
O12 Mo4 O10 84.53(13) . .
O2 Mo4 O13 163.19(15) . .
O4 Mo4 O13 89.75(15) . .
O8 Mo4 O13 83.00(13) 2 .
O12 Mo4 O13 73.69(13) . .
O10 Mo4 O13 73.13(11) . .
N1 Cu1 N5 166.65(18) . 2_445
N1 Cu1 OW1 97.6(2) . .
N5 Cu1 OW1 95.62(19) 2_445 .
N1 Cu1 O7 91.58(16) . .
N5 Cu1 O7 86.57(16) 2_445 .
OW1 Cu1 O7 107.0(2) . .
N7 Cu2 N2 167.76(18) . 2_556
N7 Cu2 O4 99.62(16) . .
N2 Cu2 O4 91.80(16) 2_556 .
Mo4 O4 Cu2 170.3(2) . .
Mo1 O6 Mo2 116.39(17) . 2
Mo2 O7 Cu1 169.8(2) . .
Mo2 O8 Mo4 113.53(16) . 2
Mo1 O10 Mo4 151.25(18) 2 .
Mo1 O10 Mo2 103.58(13) 2 2
Mo4 O10 Mo2 93.51(11) . 2
Mo1 O10 Mo1 103.53(13) 2 .
Mo4 O10 Mo1 97.18(12) . .
Mo2 O10 Mo1 96.49(12) 2 .
Mo2 O11 Mo3 148.36(18) . .
Mo2 O11 Mo1 106.69(14) . .
Mo3 O11 Mo1 104.54(13) . .
Mo3 O12 Mo4 114.04(17) . .
Mo1 O13 Mo3 109.65(14) . .
Mo1 O13 Mo4 113.69(15) . .
Mo3 O13 Mo4 90.47(12) . .
N3 C1 N1 109.7(5) . .
N3 C1 H1A 125.1 . .
N1 C1 H1A 125.1 . .
N2 C2 N1 113.2(5) . .
N2 C2 H2A 123.4 . .
N1 C2 H2A 123.4 . .
N3 C3 C4 112.9(4) . .
N3 C3 H3A 109.0 . .
C4 C3 H3A 109.0 . .
N3 C3 H3B 109.0 . .
C4 C3 H3B 109.0 . .
H3A C3 H3B 107.8 . .
N4 C4 C3 113.5(4) . .
N4 C4 H4A 108.9 . .
C3 C4 H4A 108.9 . .
N4 C4 H4B 108.9 . .
C3 C4 H4B 108.9 . .
H4A C4 H4B 107.7 . .
N5 C5 N6 113.1(4) . .
N5 C5 H5A 123.5 . .
N6 C5 H5A 123.5 . .
N6 C6 N4 110.6(4) . .
N6 C6 H6A 124.7 . .
N4 C6 H6A 124.7 . .
N8 C7 N7 113.8(5) . .
N8 C7 H7A 123.1 . .
N7 C7 H7A 123.1 . .
N9 C8 N7 109.1(4) . .
N9 C8 H8A 125.4 . .
N7 C8 H8A 125.4 . .
N9 C9 C9 108.8(5) . 2_676
N9 C9 H9A 109.9 . .
C9 C9 H9A 109.9 2_676 .
N9 C9 H9B 109.9 . .
C9 C9 H9B 109.9 2_676 .
H9A C9 H9B 108.3 . .
C2 N1 C1 104.1(4) . .
C2 N1 Cu1 131.6(4) . .
C1 N1 Cu1 124.2(4) . .
C2 N2 N3 104.2(4) . .
C2 N2 Cu2 128.1(4) . 2_556
N3 N2 Cu2 127.5(3) . 2_556
C1 N3 N2 108.8(4) . .
C1 N3 C3 128.1(4) . .
N2 N3 C3 122.8(4) . .
C6 N4 N5 108.3(4) . .
C6 N4 C4 129.9(4) . .
N5 N4 C4 121.8(4) . .
C5 N5 N4 103.9(4) . .
C5 N5 Cu1 120.8(3) . 2_445
N4 N5 Cu1 135.2(3) . 2_445
C6 N6 C5 104.0(4) . .
C6 N6 Mo3 126.2(3) . 1_545
C5 N6 Mo3 128.9(3) . 1_545
C8 N7 C7 103.7(4) . .
C8 N7 Cu2 127.5(3) . .
C7 N7 Cu2 128.8(4) . .
C7 N8 N9 102.6(4) . .
C8 N9 N8 110.9(4) . .
C8 N9 C9 127.9(5) . .
N8 N9 C9 121.1(4) . .

loop_
_geom_bond_atom_site_label_1
_geom_bond_atom_site_label_2
_geom_bond_distance
_geom_bond_site_symmetry_2
Mo1 O3 1.698(3) .
Mo1 O6 1.749(3) .
Mo1 O13 1.891(3) .
Mo1 O10 1.945(3) 2
Mo1 O11 2.150(3) .
Mo1 O10 2.490(3) .
Mo2 O7 1.706(3) .
Mo2 O9 1.708(3) .
Mo2 O8 1.928(3) .
Mo2 O11 1.931(3) .
Mo2 O10 2.220(3) 2
Mo2 O6 2.373(3) 2
Mo3 O1 1.693(4) .
Mo3 O5 1.716(3) .
Mo3 O12 1.875(3) .
Mo3 O11 2.111(3) .
Mo3 O13 2.226(3) .
Mo3 N6 2.269(4) 1_565
Mo4 O2 1.703(4) .
Mo4 O4 1.709(4) .
Mo4 O8 1.936(3) 2
Mo4 O12 1.975(3) .
Mo4 O10 2.217(3) .
Mo4 O13 2.322(3) .
Cu1 N1 1.927(4) .
Cu1 N5 1.929(4) 2_445
Cu1 OW1 2.278(5) .
Cu1 O7 2.331(4) .
Cu2 N7 1.876(4) .
Cu2 N2 1.891(4) 2_556
Cu2 O4 2.342(4) .
O6 Mo2 2.373(3) 2
O8 Mo4 1.936(3) 2
O10 Mo1 1.945(3) 2
O10 Mo2 2.220(3) 2
C1 N3 1.331(6) .
C1 N1 1.338(6) .
C1 H1A 0.9300 .
C2 N2 1.321(6) .
C2 N1 1.338(7) .
C2 H2A 0.9300 .
C3 N3 1.468(6) .
C3 C4 1.519(7) .
C3 H3A 0.9700 .
C3 H3B 0.9700 .
C4 N4 1.460(6) .
C4 H4A 0.9700 .
C4 H4B 0.9700 .
C5 N5 1.314(7) .
C5 N6 1.358(6) .
C5 H5A 0.9300 .
C6 N6 1.319(6) .
C6 N4 1.330(6) .
C6 H6A 0.9300 .
C7 N8 1.320(7) .
C7 N7 1.353(6) .
C7 H7A 0.9300 .
C8 N9 1.315(6) .
C8 N7 1.341(6) .
C8 H8A 0.9300 .
C9 N9 1.459(6) .
C9 C9 1.522(10) 2_676
C9 H9A 0.9700 .
C9 H9B 0.9700 .
N2 N3 1.357(6) .
N2 Cu2 1.891(4) 2_556
N4 N5 1.375(5) .
N5 Cu1 1.929(4) 2_445
N6 Mo3 2.269(4) 1_545
N8 N9 1.362(6) .
